data_1562403
loop_
_publ_author_name
'Ge, Meng'
'Yang, Taimin'
'Wang, Yanzhi'
'Carraro, Francesco'
'Liang, Weibin'
'Doonan, Christian'
'Falcaro, Paolo'
'Zheng, Haoquan'
'Zou, Xiaodong'
'Huang, Zhehao'

_publ_section_title
;
 On the completeness of three-dimensional electron diffraction data for
 structural analysis of metal-organic frameworks.
;
_journal_issue 0
_journal_name_full 'Faraday discussions'
_journal_page_first 66
_journal_page_last 80
_journal_paper_doi 10.1039/d1fd00020a
_journal_volume 231
_journal_year 2021
_chemical_formula_sum 'C10 N5 O0.5 Zn1.5'
_chemical_formula_weight 296.23
_space_group_crystal_system monoclinic
_space_group_IT_number 14
_space_group_name_Hall '-P 2ybc'
_space_group_name_H-M_alt 'P 1 21/c 1'
_audit_creation_method SHELXL-2018/3
_audit_update_record
;
2021-02-19 deposited with the CCDC.	2021-05-04 downloaded from the CCDC.
;
_cell_angle_alpha 90
_cell_angle_beta 118.162(11)
_cell_angle_gamma 90
_cell_formula_units_Z 8
_cell_length_a 13.6540(19)
_cell_length_b 14.936(3)
_cell_length_c 14.311(2)
_cell_measurement_reflns_used 3132
_cell_measurement_temperature 293(2)
_cell_measurement_theta_max 0.899
_cell_measurement_theta_min 0.014
_cell_volume 2573.0(8)
_computing_structure_refinement 'SHELXL-2018/3 (Sheldrick, 2018)'
_computing_structure_solution 'SHELXT 2014/5 (Sheldrick, 2014)'
_diffrn_ambient_temperature 293(2)
_diffrn_measured_fraction_theta_full 0.537
_diffrn_measured_fraction_theta_max 0.530
_diffrn_measurement_device_type 'JEOL JEM-2100 LaB6'
_diffrn_measurement_method 'Continuous rotation electron diffraction'
_diffrn_radiation_type electron
_diffrn_radiation_wavelength 0.0251
_diffrn_reflns_av_R_equivalents 0.0886
_diffrn_reflns_av_unetI/netI 0.1100
_diffrn_reflns_Laue_measured_fraction_full 0.537
_diffrn_reflns_Laue_measured_fraction_max 0.530
_diffrn_reflns_limit_h_max 16
_diffrn_reflns_limit_h_min -16
_diffrn_reflns_limit_k_max 19
_diffrn_reflns_limit_k_min -19
_diffrn_reflns_limit_l_max 16
_diffrn_reflns_limit_l_min -16
_diffrn_reflns_number 6502
_diffrn_reflns_point_group_measured_fraction_full 0.537
_diffrn_reflns_point_group_measured_fraction_max 0.530
_diffrn_reflns_theta_full 0.863
_diffrn_reflns_theta_max 0.935
_diffrn_reflns_theta_min 0.075
_diffrn_source 'electron microscope'
_exptl_absorpt_coefficient_mu 0.000
_exptl_crystal_colour white
_exptl_crystal_density_diffrn 1.529
_exptl_crystal_description nano-crystals
_exptl_crystal_F_000 370
_exptl_crystal_size_max 0.0005
_exptl_crystal_size_mid 0.0005
_exptl_crystal_size_min 0.0003
_refine_diff_density_max 0.170
_refine_diff_density_min -0.194
_refine_diff_density_rms 0.046
_refine_ls_extinction_coef 1313(17)
_refine_ls_extinction_expression Fc^*^=kFc[1+0.001xFc^2^\l^3^/sin(2\q)]^-1/4^
_refine_ls_extinction_method 'SHELXL-2018/3 (Sheldrick 2018)'
_refine_ls_goodness_of_fit_ref 1.950
_refine_ls_hydrogen_treatment undef
_refine_ls_matrix_type full
_refine_ls_number_parameters 302
_refine_ls_number_reflns 3132
_refine_ls_number_restraints 333
_refine_ls_restrained_S_all 1.870
_refine_ls_R_factor_all 0.2192
_refine_ls_R_factor_gt 0.1784
_refine_ls_shift/su_max 0.002
_refine_ls_shift/su_mean 0.000
_refine_ls_structure_factor_coef Fsqd
_refine_ls_weighting_details 'w=1/[\s^2^(Fo^2^)+(0.1000P)^2^] where P=(Fo^2^+2Fc^2^)/3'
_refine_ls_weighting_scheme calc
_refine_ls_wR_factor_gt 0.4033
_refine_ls_wR_factor_ref 0.4232
_reflns_Friedel_coverage 0.000
_reflns_number_gt 1874
_reflns_number_total 3132
_reflns_threshold_expression 'I > 2\s(I)'
_cod_data_source_file d1fd00020a1.cif
_cod_data_source_block 5
_cod_depositor_comments 'Adding full bibliography for 1562402--1562412.cif.'
_cod_original_sg_symbol_H-M 'P 21/c'
_cod_original_formula_sum 'C10 N5 O0.50 Zn1.50'
_cod_database_code 1562403
_shelx_shelxl_version_number 2018/3
_shelx_space_group_comment
;
The symmetry employed for this shelxl refinement is uniquely defined
by the following loop, which should always be used as a source of
symmetry information in preference to the above space-group names.
They are only intended as comments.
;

loop_
_space_group_symop_operation_xyz
'x, y, z'
'-x, y+1/2, -z+1/2'
'-x, -y, -z'
'x, -y-1/2, z-1/2'

loop_
_atom_site_label
_atom_site_type_symbol
_atom_site_fract_x
_atom_site_fract_y
_atom_site_fract_z
_atom_site_U_iso_or_equiv
_atom_site_adp_type
_atom_site_occupancy
_atom_site_site_symmetry_order
_atom_site_calc_flag
_atom_site_refinement_flags_posn
_atom_site_refinement_flags_adp
_atom_site_refinement_flags_occupancy
_atom_site_disorder_assembly
_atom_site_disorder_group
Zn1 Zn 0.2852(4) 0.37211(19) 0.7606(4) 0.0418(13) Uani 1 1 d . . . . .
Zn2 Zn 0.1223(5) 0.6473(2) 0.9751(5) 0.0518(18) Uani 1 1 d . . . . .
Zn3 Zn 0.2992(5) 0.6578(2) 0.4560(5) 0.0574(19) Uani 1 1 d . . . . .
N1 N 0.1996(13) 0.6137(6) 0.1338(12) 0.051(4) Uani 1 1 d D . . . .
N2 N 0.2543(13) 0.6163(6) 0.3070(12) 0.053(4) Uani 1 1 d D . . . .
N3 N 0.3312(14) 0.5526(7) 0.5547(13) 0.059(4) Uani 1 1 d D . . . .
N4 N 0.3354(12) 0.4537(6) 0.6765(11) 0.055(4) Uani 1 1 d D . . . .
N5 N 0.4113(11) 0.3126(6) 0.8893(11) 0.045(3) Uani 1 1 d D . . . .
N6 N 0.5575(12) 0.2285(6) 0.9905(11) 0.050(4) Uani 1 1 d D . . . .
N7 N 0.1865(14) 0.2752(6) 0.6590(13) 0.062(4) Uani 1 1 d D . . . .
N8 N 0.0416(14) 0.1824(7) 0.5754(13) 0.073(5) Uani 1 1 d D . . . .
N9 N 0.1888(12) 0.4447(6) 0.8070(12) 0.054(4) Uani 1 1 d D . . . .
N10 N 0.1324(12) 0.5467(6) 0.8892(13) 0.058(4) Uani 1 1 d D . . . .
O1 O 0.1729(14) 0.7321(7) 0.4471(13) 0.058(5) Uani 1 1 d . . . . .
C1 C 0.1106(11) 0.2232(6) 0.6659(11) 0.056(4) Uani 1 1 d D . . . .
C2 C 0.2738(12) 0.5050(6) 0.5914(11) 0.055(4) Uani 1 1 d D . . . .
C3 C 0.2180(11) 0.5109(6) 0.8789(10) 0.049(4) Uani 1 1 d D . . . .
C4 C 0.2147(11) 0.6657(6) 0.2175(11) 0.051(4) Uani 1 1 d D . . . .
C5 C 0.4948(11) 0.2644(7) 0.8938(11) 0.057(4) Uani 1 1 d D . . . .
C6 C 0.1498(16) 0.5083(9) 0.5399(18) 0.101(8) Uani 1 1 d D . . . .
C7 C 0.3336(15) 0.5410(9) 0.9417(16) 0.084(6) Uani 1 1 d D . . . .
C8 C 0.4997(15) 0.2495(8) 1.0431(14) 0.072(5) Uani 1 1 d D . . . .
C9 C 0.4126(14) 0.3017(8) 0.9844(13) 0.063(5) Uani 1 1 d D . . . .
C10 C 0.2583(14) 0.5278(7) 0.2735(14) 0.059(5) Uani 1 1 d D . . . .
C11 C 0.0822(16) 0.2033(9) 0.5077(15) 0.078(5) Uani 1 1 d D . . . .
C12 C 0.0753(14) 0.4373(7) 0.7652(14) 0.062(5) Uani 1 1 d D . . . .
C13 C 0.1681(14) 0.2616(8) 0.5563(13) 0.064(5) Uani 1 1 d D . . . .
C14 C 0.0427(14) 0.4997(7) 0.8153(14) 0.060(4) Uani 1 1 d D . . . .
C15 C 0.099(2) 0.2114(8) 0.7635(17) 0.097(8) Uani 1 1 d D . . . .
C16 C 0.2205(14) 0.5265(7) 0.1651(14) 0.058(5) Uani 1 1 d D . . . .
C17 C 0.4422(14) 0.4708(8) 0.7008(15) 0.080(5) Uani 1 1 d D . . . .
C18 C 0.4411(15) 0.5281(8) 0.6216(14) 0.065(5) Uani 1 1 d D . . . .
C19 C 0.1940(16) 0.7658(7) 0.2104(15) 0.067(7) Uani 1 1 d D . . . .
C20 C 0.5196(16) 0.2534(8) 0.8024(14) 0.057(4) Uani 1 1 d D . . . .

loop_
_atom_site_aniso_label
_atom_site_aniso_U_11
_atom_site_aniso_U_22
_atom_site_aniso_U_33
_atom_site_aniso_U_23
_atom_site_aniso_U_13
_atom_site_aniso_U_12
Zn1 0.045(4) 0.0436(16) 0.036(4) -0.0031(15) 0.018(3) -0.0018(15)
Zn2 0.053(5) 0.058(2) 0.046(5) -0.0029(17) 0.026(4) 0.0080(17)
Zn3 0.068(5) 0.059(2) 0.059(5) 0.0048(19) 0.040(5) -0.0047(19)
N1 0.035(12) 0.066(5) 0.053(9) -0.010(4) 0.020(10) -0.005(5)
N2 0.048(12) 0.059(5) 0.052(8) -0.004(4) 0.023(9) -0.002(5)
N3 0.054(10) 0.068(6) 0.059(12) 0.018(6) 0.031(10) -0.001(6)
N4 0.059(10) 0.057(5) 0.047(11) 0.014(5) 0.023(9) -0.001(5)
N5 0.043(8) 0.056(5) 0.043(8) 0.001(4) 0.025(7) 0.005(4)
N6 0.046(11) 0.073(6) 0.023(11) 0.006(5) 0.010(9) 0.021(6)
N7 0.079(11) 0.064(5) 0.058(10) -0.012(5) 0.044(9) -0.015(6)
N8 0.103(13) 0.063(6) 0.081(12) -0.018(6) 0.066(11) -0.030(7)
N9 0.049(9) 0.054(5) 0.057(11) -0.013(5) 0.024(9) 0.003(5)
N10 0.060(11) 0.060(6) 0.058(12) -0.010(5) 0.031(10) 0.009(5)
O1 0.048(13) 0.079(7) 0.044(16) -0.007(5) 0.019(13) 0.003(5)
C1 0.072(11) 0.050(6) 0.067(11) -0.002(5) 0.050(10) -0.003(5)
C2 0.044(8) 0.065(6) 0.052(12) 0.017(6) 0.020(9) -0.004(6)
C3 0.049(9) 0.056(6) 0.046(12) -0.012(5) 0.025(9) -0.001(5)
C4 0.048(13) 0.054(5) 0.051(9) -0.009(4) 0.023(9) -0.011(5)
C5 0.049(10) 0.089(6) 0.026(10) 0.002(5) 0.012(9) 0.025(5)
C6 0.046(10) 0.101(10) 0.14(2) 0.057(12) 0.035(14) -0.003(9)
C7 0.048(11) 0.081(8) 0.11(2) -0.022(9) 0.023(12) -0.011(7)
C8 0.101(15) 0.070(7) 0.067(12) 0.021(7) 0.057(12) 0.033(8)
C9 0.083(13) 0.072(7) 0.056(11) 0.015(7) 0.051(11) 0.016(7)
C10 0.056(14) 0.062(5) 0.067(11) 0.007(5) 0.035(11) 0.008(6)
C11 0.089(15) 0.091(8) 0.074(12) -0.011(7) 0.054(12) -0.035(8)
C12 0.049(9) 0.063(6) 0.067(14) -0.021(6) 0.022(10) 0.003(6)
C13 0.072(13) 0.077(7) 0.056(11) -0.008(6) 0.042(11) -0.014(6)
C14 0.051(10) 0.066(7) 0.053(13) 0.001(6) 0.017(10) 0.020(6)
C15 0.16(2) 0.081(8) 0.090(16) 0.009(9) 0.098(19) -0.010(10)
C16 0.035(14) 0.073(6) 0.063(12) -0.006(6) 0.021(11) 0.005(6)
C17 0.053(10) 0.082(8) 0.089(16) 0.045(9) 0.020(10) -0.004(8)
C18 0.058(11) 0.086(8) 0.048(15) 0.008(7) 0.021(11) -0.006(7)
C19 0.11(2) 0.058(6) 0.033(16) 0.000(6) 0.028(16) 0.003(7)
C20 0.049(10) 0.089(6) 0.026(10) 0.002(5) 0.012(9) 0.025(5)

loop_
_atom_type_symbol
_atom_type_description
_atom_type_scat_dispersion_real
_atom_type_scat_dispersion_imag
_atom_type_scat_source
C C 0.0000 0.0000 'International Tables Vol C Tables 4.2.6.8 and 6.1.1.4'
N N 0.0000 0.0000 'International Tables Vol C Tables 4.2.6.8 and 6.1.1.4'
Zn Zn 0.0000 0.0000 'International Tables Vol C Tables 4.2.6.8 and 6.1.1.4'
O O 0.0000 0.0000 'International Tables Vol C Tables 4.2.6.8 and 6.1.1.4'

loop_
_geom_angle_atom_site_label_1
_geom_angle_atom_site_label_2
_geom_angle_atom_site_label_3
_geom_angle
_geom_angle_site_symmetry_1
_geom_angle_site_symmetry_3
_geom_angle_publ_flag
N7 Zn1 N9 107.3(6) . . ?
N7 Zn1 N4 107.1(6) . . ?
N9 Zn1 N4 108.7(4) . . ?
N7 Zn1 N5 109.0(5) . . ?
N9 Zn1 N5 109.7(5) . . ?
N4 Zn1 N5 114.7(5) . . ?
N10 Zn2 O1 114.7(5) . 4_576 ?
N10 Zn2 N1 110.4(5) . 1_556 ?
O1 Zn2 N1 112.8(7) 4_576 1_556 ?
N10 Zn2 N8 110.7(7) . 2_556 ?
O1 Zn2 N8 96.8(6) 4_576 2_556 ?
N1 Zn2 N8 110.7(5) 1_556 2_556 ?
O1 Zn3 N2 106.2(7) . . ?
O1 Zn3 N6 112.6(5) . 2_656 ?
N2 Zn3 N6 108.5(5) . 2_656 ?
O1 Zn3 N3 111.8(5) . . ?
N2 Zn3 N3 110.9(5) . . ?
N6 Zn3 N3 106.8(7) 2_656 . ?
C4 N1 C16 109.6(12) . . ?
C4 N1 Zn2 128.1(8) . 1_554 ?
C16 N1 Zn2 120.9(10) . 1_554 ?
C4 N2 C10 104.6(12) . . ?
C4 N2 Zn3 128.3(8) . . ?
C10 N2 Zn3 127.1(10) . . ?
C2 N3 C18 103.3(12) . . ?
C2 N3 Zn3 135.8(12) . . ?
C18 N3 Zn3 119.5(8) . . ?
C2 N4 C17 105.2(10) . . ?
C2 N4 Zn1 129.2(10) . . ?
C17 N4 Zn1 125.5(10) . . ?
C5 N5 C9 106.4(11) . . ?
C5 N5 Zn1 128.5(9) . . ?
C9 N5 Zn1 124.2(8) . . ?
C5 N6 C8 102.9(12) . . ?
C5 N6 Zn3 128.8(7) . 2_646 ?
C8 N6 Zn3 128.3(11) . 2_646 ?
C13 N7 C1 103.6(11) . . ?
C13 N7 Zn1 125.9(8) . . ?
C1 N7 Zn1 129.4(9) . . ?
C1 N8 C11 104.3(12) . . ?
C1 N8 Zn2 127.3(8) . 2_546 ?
C11 N8 Zn2 123.2(14) . 2_546 ?
C3 N9 C12 105.0(9) . . ?
C3 N9 Zn1 129.4(10) . . ?
C12 N9 Zn1 125.6(8) . . ?
C3 N10 C14 102.4(10) . . ?
C3 N10 Zn2 132.9(11) . . ?
C14 N10 Zn2 124.5(9) . . ?
Zn3 O1 Zn2 147.0(8) . 4_575 ?
N8 C1 N7 114.3(11) . . ?
N8 C1 C15 121.0(12) . . ?
N7 C1 C15 124.7(13) . . ?
N3 C2 N4 115.3(13) . . ?
N3 C2 C6 121.7(13) . . ?
N4 C2 C6 122.9(10) . . ?
N9 C3 N10 114.5(12) . . ?
N9 C3 C7 122.5(10) . . ?
N10 C3 C7 123.0(12) . . ?
N1 C4 N2 110.5(10) . . ?
N1 C4 C19 124.0(11) . . ?
N2 C4 C19 125.5(11) . . ?
N5 C5 N6 112.4(11) . . ?
N5 C5 C20 124.0(12) . . ?
N6 C5 C20 123.6(11) . . ?
N6 C8 C9 111.3(13) . . ?
N5 C9 C8 106.6(10) . . ?
C16 C10 N2 109.8(11) . . ?
N8 C11 C13 109.0(13) . . ?
N9 C12 C14 107.1(12) . . ?
N7 C13 C11 108.5(10) . . ?
N10 C14 C12 111.0(13) . . ?
N1 C16 C10 105.3(11) . . ?
C18 C17 N4 107.8(14) . . ?
C17 C18 N3 108.1(12) . . ?

loop_
_geom_bond_atom_site_label_1
_geom_bond_atom_site_label_2
_geom_bond_distance
_geom_bond_site_symmetry_2
_geom_bond_publ_flag
Zn1 N7 2.044(14) . ?
Zn1 N9 2.043(10) . ?
Zn1 N4 2.045(10) . ?
Zn1 N5 2.038(15) . ?
Zn2 N10 1.987(11) . ?
Zn2 O1 2.035(10) 4_576 ?
Zn2 N1 2.064(16) 1_556 ?
Zn2 N8 2.069(16) 2_556 ?
Zn3 O1 2.003(13) . ?
Zn3 N2 2.019(14) . ?
Zn3 N6 2.028(14) 2_656 ?
Zn3 N3 2.018(12) . ?
N1 C4 1.359(14) . ?
N1 C16 1.362(13) . ?
N2 C4 1.350(15) . ?
N2 C10 1.415(12) . ?
N3 C2 1.336(11) . ?
N3 C18 1.395(16) . ?
N4 C2 1.345(15) . ?
N4 C17 1.355(15) . ?
N5 C5 1.323(12) . ?
N5 C9 1.363(14) . ?
N6 C5 1.348(15) . ?
N6 C8 1.360(12) . ?
N7 C13 1.384(15) . ?
N7 C1 1.335(13) . ?
N8 C1 1.336(16) . ?
N8 C11 1.361(13) . ?
N9 C3 1.345(13) . ?
N9 C12 1.377(15) . ?
N10 C3 1.356(12) . ?
N10 C14 1.375(17) . ?
C1 C15 1.493(14) . ?
C2 C6 1.496(16) . ?
C3 C7 1.470(16) . ?
C4 C19 1.516(12) . ?
C5 C20 1.508(13) . ?
C8 C9 1.336(17) . ?
C10 C16 1.386(16) . ?
C11 C13 1.360(16) . ?
C12 C14 1.372(12) . ?
C17 C18 1.415(14) . ?
